data_1557981
loop_
_publ_author_name
'Zhang, Yang'
'Yu, Fan'
'Li, Pei'
'Xu, Mengli'
'Xu, Guoyong'
'Li, Weimin'
'Wang, Fuzhou'

_publ_section_title
;
 2,4,6-Triphenyl-<i>N</i>-{(3<i>E</i>)-3-[(2,4,6-triphenylphenyl)imino]butan-2-ylidene}aniline
;
_journal_issue 4
_journal_name_full IUCrData
_journal_page_first x200531
_journal_paper_doi 10.1107/S2414314620005313
_journal_volume 5
_journal_year 2020
_chemical_formula_sum 'C52 H40 N2'
_chemical_formula_weight 692.86
_space_group_IT_number 2
_space_group_name_Hall '-P 1'
_space_group_name_H-M_alt 'P -1'
_symmetry_cell_setting triclinic
_symmetry_space_group_name_H-M 'P -1'
_atom_sites_solution_hydrogens geom
_atom_sites_solution_primary direct
_atom_sites_solution_secondary difmap
_audit_creation_method SHELXL-97
_audit_update_record
;
2020-04-11 # Formatted by publCIF
;
_cell_angle_alpha 68.718(11)
_cell_angle_beta 86.988(12)
_cell_angle_gamma 81.397(12)
_cell_formula_units_Z 1
_cell_length_a 6.383(8)
_cell_length_b 12.498(15)
_cell_length_c 12.814(16)
_cell_measurement_reflns_used 936
_cell_measurement_temperature 296(2)
_cell_measurement_theta_max 21.76
_cell_measurement_theta_min 2.86
_cell_volume 942(2)
_computing_cell_refinement 'Bruker SAINT'
_computing_data_collection 'Bruker APEX2'
_computing_data_reduction 'Bruker SAINT'
_computing_molecular_graphics 'Bruker SHELXTL'
_computing_publication_material 'Bruker SHELXTL'
_computing_structure_refinement 'SHELXL-97 (Sheldrick, 2008)'
_computing_structure_solution 'SHELXS-97 (Sheldrick, 2008)'
_diffrn_ambient_temperature 296(2)
_diffrn_measured_fraction_theta_full 0.986
_diffrn_measured_fraction_theta_max 0.986
_diffrn_measurement_device_type 'Bruker APEX-II CCD'
_diffrn_measurement_method '\f and \w scans'
_diffrn_radiation_monochromator graphite
_diffrn_radiation_source 'fine-focus sealed tube'
_diffrn_radiation_type MoK\a
_diffrn_radiation_wavelength 0.71073
_diffrn_reflns_av_R_equivalents 0.0491
_diffrn_reflns_av_sigmaI/netI 0.1058
_diffrn_reflns_limit_h_max 7
_diffrn_reflns_limit_h_min -7
_diffrn_reflns_limit_k_max 15
_diffrn_reflns_limit_k_min -15
_diffrn_reflns_limit_l_max 15
_diffrn_reflns_limit_l_min -15
_diffrn_reflns_number 6847
_diffrn_reflns_theta_full 25.50
_diffrn_reflns_theta_max 25.50
_diffrn_reflns_theta_min 2.86
_exptl_absorpt_coefficient_mu 0.070
_exptl_absorpt_correction_T_max 0.9861
_exptl_absorpt_correction_T_min 0.9840
_exptl_absorpt_correction_type multi-scan
_exptl_absorpt_process_details SADABS
_exptl_crystal_colour yellow
_exptl_crystal_density_diffrn 1.222
_exptl_crystal_density_method 'not measured'
_exptl_crystal_description block
_exptl_crystal_F_000 366
_exptl_crystal_size_max 0.23
_exptl_crystal_size_mid 0.21
_exptl_crystal_size_min 0.20
_refine_diff_density_max 0.160
_refine_diff_density_min -0.195
_refine_diff_density_rms 0.041
_refine_ls_extinction_method none
_refine_ls_goodness_of_fit_ref 1.021
_refine_ls_hydrogen_treatment constr
_refine_ls_matrix_type full
_refine_ls_number_parameters 245
_refine_ls_number_reflns 3456
_refine_ls_number_restraints 0
_refine_ls_restrained_S_all 1.021
_refine_ls_R_factor_all 0.1092
_refine_ls_R_factor_gt 0.0595
_refine_ls_shift/su_max 0.000
_refine_ls_shift/su_mean 0.000
_refine_ls_structure_factor_coef Fsqd
_refine_ls_weighting_details 'calc w=1/[\s^2^(Fo^2^)+(0.0398P)^2^+0.0000P] where P=(Fo^2^+2Fc^2^)/3'
_refine_ls_weighting_scheme calc
_refine_ls_wR_factor_gt 0.1303
_refine_ls_wR_factor_ref 0.1582
_reflns_number_gt 2023
_reflns_number_total 3456
_reflns_threshold_expression >2sigma(I)
_cod_data_source_file tk4062sup3.txt
_cod_data_source_block p-1
_cod_original_sg_symbol_H-M P-1
_cod_database_code 1557981

loop_
_symmetry_equiv_pos_as_xyz
'x, y, z'
'-x, -y, -z'

loop_
_atom_site_label
_atom_site_type_symbol
_atom_site_fract_x
_atom_site_fract_y
_atom_site_fract_z
_atom_site_U_iso_or_equiv
_atom_site_adp_type
_atom_site_occupancy
_atom_site_symmetry_multiplicity
_atom_site_calc_flag
_atom_site_refinement_flags
_atom_site_disorder_assembly
_atom_site_disorder_group
C1 C 0.1450(4) 0.9506(2) 0.8008(2) 0.0489(7) Uani 1 1 d . . .
H1 H 0.0143 0.9357 0.7848 0.059 Uiso 1 1 calc R . .
C2 C 0.1537(5) 1.0422(2) 0.8349(2) 0.0596(8) Uani 1 1 d . . .
H2 H 0.0291 1.0883 0.8417 0.071 Uiso 1 1 calc R . .
C3 C 0.3434(5) 1.0660(2) 0.8588(2) 0.0632(8) Uani 1 1 d . . .
H3 H 0.3483 1.1280 0.8821 0.076 Uiso 1 1 calc R . .
C4 C 0.5269(5) 0.9980(2) 0.8481(2) 0.0616(8) Uani 1 1 d . . .
H4 H 0.6569 1.0137 0.8641 0.074 Uiso 1 1 calc R . .
C5 C 0.5181(4) 0.9065(2) 0.8138(2) 0.0500(7) Uani 1 1 d . . .
H5 H 0.6435 0.8612 0.8065 0.060 Uiso 1 1 calc R . .
C6 C 0.3275(4) 0.87991(19) 0.78990(18) 0.0401(6) Uani 1 1 d . . .
C7 C 0.3258(4) 0.77723(18) 0.75853(18) 0.0384(6) Uani 1 1 d . . .
C8 C 0.1961(4) 0.77693(19) 0.67287(18) 0.0382(6) Uani 1 1 d . . .
C9 C 0.2085(4) 0.67797(19) 0.64472(19) 0.0408(6) Uani 1 1 d . . .
C10 C 0.3516(4) 0.5816(2) 0.7011(2) 0.0448(7) Uani 1 1 d . . .
H10 H 0.3601 0.5162 0.6817 0.054 Uiso 1 1 calc R . .
C11 C 0.4824(4) 0.57853(19) 0.78513(19) 0.0422(6) Uani 1 1 d . . .
C12 C 0.4641(4) 0.6772(2) 0.81216(19) 0.0442(6) Uani 1 1 d . . .
H12 H 0.5491 0.6763 0.8693 0.053 Uiso 1 1 calc R . .
C13 C 0.0786(4) 0.67611(19) 0.5518(2) 0.0415(6) Uani 1 1 d . . .
C14 C -0.1360(4) 0.7119(2) 0.5430(2) 0.0552(8) Uani 1 1 d . . .
H14 H -0.2056 0.7381 0.5966 0.066 Uiso 1 1 calc R . .
C15 C -0.2493(5) 0.7095(2) 0.4553(3) 0.0704(10) Uani 1 1 d . . .
H15 H -0.3942 0.7352 0.4498 0.085 Uiso 1 1 calc R . .
C16 C -0.1511(6) 0.6698(2) 0.3769(3) 0.0705(10) Uani 1 1 d . . .
H16 H -0.2285 0.6688 0.3179 0.085 Uiso 1 1 calc R . .
C17 C 0.0605(6) 0.6317(2) 0.3851(2) 0.0648(9) Uani 1 1 d . . .
H17 H 0.1276 0.6035 0.3321 0.078 Uiso 1 1 calc R . .
C18 C 0.1756(5) 0.6345(2) 0.4715(2) 0.0539(7) Uani 1 1 d . . .
H18 H 0.3203 0.6083 0.4764 0.065 Uiso 1 1 calc R . .
C19 C 0.6392(4) 0.4760(2) 0.84286(19) 0.0424(6) Uani 1 1 d . . .
C20 C 0.5946(4) 0.3643(2) 0.8704(2) 0.0502(7) Uani 1 1 d . . .
H20 H 0.4625 0.3527 0.8526 0.060 Uiso 1 1 calc R . .
C21 C 0.7426(5) 0.2696(2) 0.9238(2) 0.0565(8) Uani 1 1 d . . .
H21 H 0.7098 0.1949 0.9416 0.068 Uiso 1 1 calc R . .
C22 C 0.9375(5) 0.2857(2) 0.9504(2) 0.0613(8) Uani 1 1 d . . .
H22 H 1.0369 0.2219 0.9869 0.074 Uiso 1 1 calc R . .
C23 C 0.9862(5) 0.3965(3) 0.9231(2) 0.0620(8) Uani 1 1 d . . .
H23 H 1.1186 0.4076 0.9410 0.074 Uiso 1 1 calc R . .
C24 C 0.8376(4) 0.4909(2) 0.8691(2) 0.0543(7) Uani 1 1 d . . .
H24 H 0.8716 0.5654 0.8502 0.065 Uiso 1 1 calc R . .
C25 C 0.0839(4) 0.94943(18) 0.52404(19) 0.0386(6) Uani 1 1 d . . .
C26 C 0.2771(5) 0.9412(2) 0.4569(2) 0.0703(9) Uani 1 1 d . . .
H26A H 0.3871 0.8873 0.5042 0.105 Uiso 1 1 calc R . .
H26B H 0.3228 1.0161 0.4244 0.105 Uiso 1 1 calc R . .
H26C H 0.2467 0.9148 0.3984 0.105 Uiso 1 1 calc R . .
N1 N 0.0470(3) 0.87680(15) 0.61974(15) 0.0412(5) Uani 1 1 d . . .

loop_
_atom_site_aniso_label
_atom_site_aniso_U_11
_atom_site_aniso_U_22
_atom_site_aniso_U_33
_atom_site_aniso_U_23
_atom_site_aniso_U_13
_atom_site_aniso_U_12
C1 0.0513(18) 0.0484(15) 0.0515(16) -0.0245(13) -0.0047(13) -0.0026(14)
C2 0.062(2) 0.0522(17) 0.072(2) -0.0359(15) -0.0097(16) 0.0061(15)
C3 0.076(2) 0.0555(18) 0.071(2) -0.0380(15) -0.0073(18) -0.0078(17)
C4 0.059(2) 0.0664(19) 0.073(2) -0.0367(16) -0.0041(16) -0.0183(16)
C5 0.0514(18) 0.0520(16) 0.0505(16) -0.0238(13) -0.0021(13) -0.0042(13)
C6 0.0505(17) 0.0379(13) 0.0292(13) -0.0096(10) -0.0051(12) -0.0020(12)
C7 0.0475(16) 0.0332(13) 0.0324(13) -0.0104(10) -0.0063(12) -0.0002(11)
C8 0.0453(15) 0.0364(13) 0.0309(13) -0.0112(10) -0.0049(11) -0.0007(11)
C9 0.0497(16) 0.0380(13) 0.0349(13) -0.0136(11) -0.0040(12) -0.0042(12)
C10 0.0569(17) 0.0335(13) 0.0420(15) -0.0132(11) -0.0070(13) 0.0005(12)
C11 0.0501(16) 0.0370(14) 0.0356(14) -0.0114(11) -0.0063(12) 0.0035(12)
C12 0.0525(16) 0.0440(14) 0.0346(14) -0.0141(11) -0.0111(12) 0.0010(12)
C13 0.0530(17) 0.0331(13) 0.0382(14) -0.0114(11) -0.0090(13) -0.0057(12)
C14 0.0527(18) 0.0529(17) 0.0656(19) -0.0284(14) -0.0094(15) -0.0036(14)
C15 0.061(2) 0.0627(19) 0.094(3) -0.0357(18) -0.0332(19) 0.0026(16)
C16 0.095(3) 0.0565(18) 0.064(2) -0.0221(16) -0.036(2) -0.0099(19)
C17 0.091(3) 0.066(2) 0.0473(18) -0.0297(15) -0.0050(17) -0.0151(18)
C18 0.0596(19) 0.0569(17) 0.0500(17) -0.0249(13) -0.0041(15) -0.0068(14)
C19 0.0501(17) 0.0432(15) 0.0331(13) -0.0164(11) -0.0060(12) 0.0049(13)
C20 0.0566(18) 0.0431(15) 0.0452(15) -0.0127(12) -0.0052(13) 0.0042(13)
C21 0.071(2) 0.0423(15) 0.0488(17) -0.0132(13) -0.0019(15) 0.0076(14)
C22 0.066(2) 0.0560(18) 0.0494(17) -0.0141(14) -0.0120(15) 0.0208(16)
C23 0.0544(19) 0.071(2) 0.0600(18) -0.0282(15) -0.0145(15) 0.0113(16)
C24 0.0589(19) 0.0503(16) 0.0515(17) -0.0194(13) -0.0088(14) 0.0052(14)
C25 0.0428(16) 0.0349(13) 0.0367(14) -0.0125(11) -0.0064(12) 0.0002(11)
C26 0.060(2) 0.0629(18) 0.0619(19) -0.0005(15) 0.0013(16) 0.0136(16)
N1 0.0475(13) 0.0365(11) 0.0378(12) -0.0136(9) -0.0101(10) 0.0040(10)

loop_
_atom_type_symbol
_atom_type_description
_atom_type_scat_dispersion_real
_atom_type_scat_dispersion_imag
_atom_type_scat_source
C C 0.0033 0.0016 'International Tables Vol C Tables 4.2.6.8 and 6.1.1.4'
N N 0.0061 0.0033 'International Tables Vol C Tables 4.2.6.8 and 6.1.1.4'
H H 0.0000 0.0000 'International Tables Vol C Tables 4.2.6.8 and 6.1.1.4'

loop_
_geom_angle_atom_site_label_1
_geom_angle_atom_site_label_2
_geom_angle_atom_site_label_3
_geom_angle
_geom_angle_site_symmetry_1
_geom_angle_site_symmetry_3
_geom_angle_publ_flag
C2 C1 C6 121.2(3) . . ?
C2 C1 H1 119.4 . . ?
C6 C1 H1 119.4 . . ?
C3 C2 C1 120.6(3) . . ?
C3 C2 H2 119.7 . . ?
C1 C2 H2 119.7 . . ?
C2 C3 C4 119.5(3) . . ?
C2 C3 H3 120.3 . . ?
C4 C3 H3 120.3 . . ?
C3 C4 C5 119.8(3) . . ?
C3 C4 H4 120.1 . . ?
C5 C4 H4 120.1 . . ?
C4 C5 C6 121.8(3) . . ?
C4 C5 H5 119.1 . . ?
C6 C5 H5 119.1 . . ?
C1 C6 C5 117.0(2) . . ?
C1 C6 C7 123.3(2) . . ?
C5 C6 C7 119.7(2) . . ?
C12 C7 C8 117.7(2) . . ?
C12 C7 C6 119.0(2) . . ?
C8 C7 C6 123.2(2) . . ?
C9 C8 C7 120.2(2) . . ?
C9 C8 N1 121.0(2) . . ?
C7 C8 N1 118.7(2) . . ?
C10 C9 C8 118.9(2) . . ?
C10 C9 C13 119.4(2) . . ?
C8 C9 C13 121.5(2) . . ?
C9 C10 C11 122.7(2) . . ?
C9 C10 H10 118.7 . . ?
C11 C10 H10 118.7 . . ?
C12 C11 C10 117.0(2) . . ?
C12 C11 C19 120.8(2) . . ?
C10 C11 C19 122.2(2) . . ?
C11 C12 C7 123.5(2) . . ?
C11 C12 H12 118.2 . . ?
C7 C12 H12 118.2 . . ?
C14 C13 C18 117.8(2) . . ?
C14 C13 C9 122.6(3) . . ?
C18 C13 C9 119.6(3) . . ?
C13 C14 C15 120.7(3) . . ?
C13 C14 H14 119.7 . . ?
C15 C14 H14 119.7 . . ?
C16 C15 C14 120.6(3) . . ?
C16 C15 H15 119.7 . . ?
C14 C15 H15 119.7 . . ?
C15 C16 C17 119.8(3) . . ?
C15 C16 H16 120.1 . . ?
C17 C16 H16 120.1 . . ?
C16 C17 C18 120.2(3) . . ?
C16 C17 H17 119.9 . . ?
C18 C17 H17 119.9 . . ?
C17 C18 C13 120.9(3) . . ?
C17 C18 H18 119.5 . . ?
C13 C18 H18 119.5 . . ?
C20 C19 C24 118.2(2) . . ?
C20 C19 C11 121.8(3) . . ?
C24 C19 C11 119.9(2) . . ?
C19 C20 C21 121.2(3) . . ?
C19 C20 H20 119.4 . . ?
C21 C20 H20 119.4 . . ?
C22 C21 C20 119.9(3) . . ?
C22 C21 H21 120.0 . . ?
C20 C21 H21 120.0 . . ?
C21 C22 C23 119.9(3) . . ?
C21 C22 H22 120.0 . . ?
C23 C22 H22 120.0 . . ?
C22 C23 C24 119.8(3) . . ?
C22 C23 H23 120.1 . . ?
C24 C23 H23 120.1 . . ?
C23 C24 C19 120.9(3) . . ?
C23 C24 H24 119.5 . . ?
C19 C24 H24 119.5 . . ?
N1 C25 C26 125.5(2) . . ?
N1 C25 C25 116.6(3) . 2_576 ?
C26 C25 C25 118.0(3) . 2_576 ?
C25 C26 H26A 109.5 . . ?
C25 C26 H26B 109.5 . . ?
H26A C26 H26B 109.5 . . ?
C25 C26 H26C 109.5 . . ?
H26A C26 H26C 109.5 . . ?
H26B C26 H26C 109.5 . . ?
C25 N1 C8 121.1(2) . . ?

loop_
_geom_bond_atom_site_label_1
_geom_bond_atom_site_label_2
_geom_bond_distance
_geom_bond_site_symmetry_2
_geom_bond_publ_flag
C1 C2 1.374(4) . ?
C1 C6 1.386(3) . ?
C1 H1 0.9300 . ?
C2 C3 1.365(4) . ?
C2 H2 0.9300 . ?
C3 C4 1.373(4) . ?
C3 H3 0.9300 . ?
C4 C5 1.375(4) . ?
C4 H4 0.9300 . ?
C5 C6 1.385(4) . ?
C5 H5 0.9300 . ?
C6 C7 1.479(4) . ?
C7 C12 1.388(3) . ?
C7 C8 1.411(3) . ?
C8 C9 1.399(4) . ?
C8 N1 1.422(3) . ?
C9 C10 1.384(3) . ?
C9 C13 1.495(4) . ?
C10 C11 1.384(3) . ?
C10 H10 0.9300 . ?
C11 C12 1.384(3) . ?
C11 C19 1.482(3) . ?
C12 H12 0.9300 . ?
C13 C14 1.373(4) . ?
C13 C18 1.391(4) . ?
C14 C15 1.379(4) . ?
C14 H14 0.9300 . ?
C15 C16 1.361(4) . ?
C15 H15 0.9300 . ?
C16 C17 1.360(4) . ?
C16 H16 0.9300 . ?
C17 C18 1.375(4) . ?
C17 H17 0.9300 . ?
C18 H18 0.9300 . ?
C19 C20 1.380(4) . ?
C19 C24 1.383(4) . ?
C20 C21 1.381(3) . ?
C20 H20 0.9300 . ?
C21 C22 1.369(4) . ?
C21 H21 0.9300 . ?
C22 C23 1.379(4) . ?
C22 H22 0.9300 . ?
C23 C24 1.383(3) . ?
C23 H23 0.9300 . ?
C24 H24 0.9300 . ?
C25 N1 1.268(3) . ?
C25 C26 1.479(4) . ?
C25 C25 1.491(4) 2_576 ?
C26 H26A 0.9600 . ?
C26 H26B 0.9600 . ?
C26 H26C 0.9600 . ?

loop_
_geom_torsion_atom_site_label_1
_geom_torsion_atom_site_label_2
_geom_torsion_atom_site_label_3
_geom_torsion_atom_site_label_4
_geom_torsion
_geom_torsion_site_symmetry_1
_geom_torsion_site_symmetry_2
_geom_torsion_site_symmetry_3
_geom_torsion_site_symmetry_4
_geom_torsion_publ_flag
C6 C1 C2 C3 0.1(4) . . . . ?
C1 C2 C3 C4 0.3(4) . . . . ?
C2 C3 C4 C5 -0.1(4) . . . . ?
C3 C4 C5 C6 -0.4(4) . . . . ?
C2 C1 C6 C5 -0.6(4) . . . . ?
C2 C1 C6 C7 177.1(2) . . . . ?
C4 C5 C6 C1 0.7(4) . . . . ?
C4 C5 C6 C7 -177.1(2) . . . . ?
C1 C6 C7 C12 -139.5(3) . . . . ?
C5 C6 C7 C12 38.1(3) . . . . ?
C1 C6 C7 C8 43.3(4) . . . . ?
C5 C6 C7 C8 -139.1(3) . . . . ?
C12 C7 C8 C9 0.3(4) . . . . ?
C6 C7 C8 C9 177.6(2) . . . . ?
C12 C7 C8 N1 177.5(2) . . . . ?
C6 C7 C8 N1 -5.2(4) . . . . ?
C7 C8 C9 C10 -0.9(4) . . . . ?
N1 C8 C9 C10 -178.0(2) . . . . ?
C7 C8 C9 C13 -177.9(2) . . . . ?
N1 C8 C9 C13 5.0(4) . . . . ?
C8 C9 C10 C11 0.5(4) . . . . ?
C13 C9 C10 C11 177.6(2) . . . . ?
C9 C10 C11 C12 0.5(4) . . . . ?
C9 C10 C11 C19 -178.3(2) . . . . ?
C10 C11 C12 C7 -1.1(4) . . . . ?
C19 C11 C12 C7 177.7(2) . . . . ?
C8 C7 C12 C11 0.7(4) . . . . ?
C6 C7 C12 C11 -176.7(2) . . . . ?
C10 C9 C13 C14 133.0(3) . . . . ?
C8 C9 C13 C14 -50.0(3) . . . . ?
C10 C9 C13 C18 -45.6(3) . . . . ?
C8 C9 C13 C18 131.3(3) . . . . ?
C18 C13 C14 C15 -1.8(4) . . . . ?
C9 C13 C14 C15 179.6(2) . . . . ?
C13 C14 C15 C16 1.0(4) . . . . ?
C14 C15 C16 C17 0.3(5) . . . . ?
C15 C16 C17 C18 -0.8(4) . . . . ?
C16 C17 C18 C13 0.1(4) . . . . ?
C14 C13 C18 C17 1.2(4) . . . . ?
C9 C13 C18 C17 180.0(2) . . . . ?
C12 C11 C19 C20 142.3(3) . . . . ?
C10 C11 C19 C20 -39.0(4) . . . . ?
C12 C11 C19 C24 -38.7(3) . . . . ?
C10 C11 C19 C24 140.0(3) . . . . ?
C24 C19 C20 C21 0.7(4) . . . . ?
C11 C19 C20 C21 179.8(2) . . . . ?
C19 C20 C21 C22 0.1(4) . . . . ?
C20 C21 C22 C23 -0.5(4) . . . . ?
C21 C22 C23 C24 0.1(4) . . . . ?
C22 C23 C24 C19 0.7(4) . . . . ?
C20 C19 C24 C23 -1.1(4) . . . . ?
C11 C19 C24 C23 179.9(2) . . . . ?
C26 C25 N1 C8 0.2(4) . . . . ?
C25 C25 N1 C8 179.7(2) 2_576 . . . ?
C9 C8 N1 C25 -81.2(3) . . . . ?
C7 C8 N1 C25 101.6(3) . . . . ?
